data_9012521
loop_
_publ_author_name
'Kang, H. Y.'
'Lee, W. C.'
'Wang, S. L.'

_publ_section_title
;
 Hydrothermal synthesis and structural characterization of four layered
 vanadyl(IV) phosphate hydrates A(VO)2(PO4)2*4H2O (A=Co,Ca,Sr,Pb)
;
_journal_name_full 'Inorganic Chemistry'
_journal_page_first 4743
_journal_page_last 4748
_journal_paper_doi 10.1021/ic00049a007
_journal_volume 31
_journal_year 1992
_chemical_compound_source Synthetic
_chemical_formula_structural Pb(VO)2(PO4)2*4(H2O)
_chemical_formula_sum 'H6 O14 P2 Pb V2'
_space_group_IT_number 9
_symmetry_space_group_name_Hall 'C -2yc'
_symmetry_space_group_name_H-M 'C 1 c 1'
_cell_angle_alpha 90
_cell_angle_beta 100.16
_cell_angle_gamma 90
_cell_length_a 9.030
_cell_length_b 9.021
_cell_length_c 12.874
_cell_formula_units_Z 4
_cell_volume 1032.266
_database_code_amcsd 0012707
_exptl_crystal_density_diffrn 3.868
_cod_original_formula_sum 'Pb V2 P2 O14 H6'
_cod_database_code 9012521
_amcsd_formula_title Pb(VO)2(PO4)2*4(H2O)

loop_
_space_group_symop_operation_xyz
x,y,z
1/2+x,1/2+y,z
x,-y,1/2+z
1/2+x,1/2-y,1/2+z

loop_
_atom_site_aniso_label
_atom_site_aniso_U_11
_atom_site_aniso_U_22
_atom_site_aniso_U_33
_atom_site_aniso_U_12
_atom_site_aniso_U_13
_atom_site_aniso_U_23
Pb 0.01640 0.01840 0.02320 0.00000 0.00190 0.00500
V1 0.00790 0.00650 0.01030 0.00040 0.00270 0.00010
V2 0.00550 0.00790 0.01200 -0.00010 -0.00100 0.00060
P1 0.00540 0.00800 0.01110 0.00130 -0.00070 -0.00070
P2 0.00550 0.00850 0.01170 0.00180 0.00210 0.00020
O1 0.01810 0.02430 0.00690 -0.00570 -0.00470 0.00390
O2 0.01600 0.01120 0.01660 0.00340 0.00500 0.00410
O3 0.01450 0.01260 0.01060 0.00400 -0.00510 0.00360
O4 0.00840 0.01430 0.01820 -0.00400 0.00290 -0.00320
O5 0.00820 0.01000 0.01980 -0.00490 0.00040 0.00120
O6 0.01550 0.02450 0.01820 -0.00080 0.00490 -0.00140
O7 0.01330 0.01400 0.01410 -0.00660 0.00510 0.00080
O8 0.01310 0.01160 0.01000 0.00930 0.00050 -0.00360
O9 0.01300 0.01180 0.01250 0.00120 0.00540 0.00250
O10 0.01000 0.01370 0.01100 -0.00120 -0.00170 0.00440
O11b 0.01340 0.01750 0.01490 0.00420 0.00090 0.00050
O12b 0.02800 0.01430 0.01080 0.00540 0.00710 0.00100
O13b 0.01880 0.02650 0.01410 -0.00340 0.00750 -0.00790
H14A 0.01760 0.02400 0.00760 -0.00510 -0.00030 -0.00040

loop_
_atom_site_label
_atom_site_fract_x
_atom_site_fract_y
_atom_site_fract_z
_atom_site_U_iso_or_equiv
Pb 0.73479 0.19037 0.27927 0.01950
V1 0.85700 0.10960 0.98290 0.08100
V2 0.88050 0.61200 0.07180 0.08800
P1 0.61930 0.35830 0.02520 0.08500
P2 0.61900 0.85910 0.02720 0.08500
O1 0.87600 0.11300 0.10860 0.01700
O2 0.69700 0.26800 0.94710 0.01400
O3 0.99600 -0.05300 0.95490 0.01300
O4 0.69400 -0.04600 0.94980 0.01400
O5 0.00800 0.25800 0.95410 0.01300
O6 0.84600 0.62200 0.94700 0.01900
O7 0.73100 0.45900 0.09720 0.01300
O8 0.73500 0.76800 0.10330 0.01200
O9 0.03900 0.45700 0.09740 0.01200
O10 0.55200 0.25600 0.10130 0.01200
O11b 0.82900 0.09100 0.79150 0.01500
H11A 0.76200 0.11070 0.74030 0.05000
O12b 0.93700 0.60100 0.25860 0.01700
H12A 0.98990 0.70720 0.27330 0.05000
H12B 0.94960 0.53240 0.29920 0.05000
O13b 0.61800 0.46400 0.27530 0.01900
H13A 0.53440 0.42530 0.19950 0.05000
O14b 0.99300 0.30700 0.27950 0.01700
H14A 0.09270 0.31810 0.26220 0.05000
H14B 0.98100 0.18960 0.28290 0.05000

loop_
_cod_related_entry_id
_cod_related_entry_database
_cod_related_entry_code
1 AMCSD 0012707
